data_2243509
loop_
_publ_author_name
'Chadeayne, Andrew R.'
'Pham, Duyen N. K.'
'Golen, James A.'
'Manke, David R.'

_publ_section_title
;
 Quaternary tryptammonium salts:
 <i>N</i>,<i>N</i>-dimethyl-<i>N</i>-<i>n</i>-propyltryptammonium (DMPT)
 iodide and <i>N</i>-allyl-<i>N</i>,<i>N</i>-dimethyltryptammonium (DMALT)
 iodide
;
_journal_issue 8
_journal_name_full 'Acta Crystallographica Section E'
_journal_page_first 1357
_journal_page_last 1360
_journal_paper_doi 10.1107/S2056989020010014
_journal_volume 76
_journal_year 2020
_chemical_formula_iupac '0.5C15 H21 N2 +, 0.5I -'
_chemical_formula_moiety '0.5(C15 H21 N2 +), 0.5(I -)'
_chemical_formula_sum 'C7.5 H10.5 I0.5 N'
_chemical_formula_weight 178.12
_chemical_name_common
;
<i>N</i>-Allyl-<i>N</i>,<i>N</i>-dimethyltryptammonium iodide
;
_chemical_name_systematic '2-(1<i>H</i>-Indol-3-yl)-<i>N</i>,<i>N</i>-dimethyl-<i>N</i>-(prop-2-en-1-yl)azanium iodide'
_space_group_crystal_system monoclinic
_space_group_IT_number 4
_space_group_name_Hall 'P 2yb'
_space_group_name_H-M_alt 'P 1 21 1'
_atom_sites_solution_hydrogens geom
_audit_creation_method
;
Olex2 1.3
(compiled 2020.06.28 svn.raecde09e for OlexSys, GUI svn.r6132)
;
_cell_angle_alpha 90
_cell_angle_beta 94.671(3)
_cell_angle_gamma 90
_cell_formula_units_Z 4
_cell_length_a 7.3471(8)
_cell_length_b 9.9672(9)
_cell_length_c 10.9499(11)
_cell_measurement_reflns_used 9625
_cell_measurement_temperature 303.22
_cell_measurement_theta_max 25.68
_cell_measurement_theta_min 3.22
_cell_volume 799.20(14)
_computing_cell_refinement
;
SAINT (Bruker, 2018)
;
_computing_data_collection
;
APEX3 (Bruker, 2018)
;
_computing_data_reduction
;
SAINT (Bruker, 2018)
;
_computing_molecular_graphics
;
<i>OLEX2</i> (Dolomanov <i>et al.</i>,  2009)
;
_computing_publication_material
;
publCIF (Westrip, 2010)
;
_computing_structure_refinement
;
SHELXL2018 (Sheldrick, 2015b)
;
_computing_structure_solution
;
SHELXT2014 (Sheldrick, 2015a)
;
_diffrn_ambient_temperature 303.22
_diffrn_measured_fraction_theta_full 0.998
_diffrn_measured_fraction_theta_max 0.996
_diffrn_measurement_device_type 'Bruker D8 Venture CMOS'
_diffrn_measurement_method '\f and \w scans'
_diffrn_radiation_type MoK\a
_diffrn_radiation_wavelength 0.71073
_diffrn_reflns_av_R_equivalents 0.0312
_diffrn_reflns_av_unetI/netI 0.0156
_diffrn_reflns_limit_h_max 8
_diffrn_reflns_limit_h_min -8
_diffrn_reflns_limit_k_max 12
_diffrn_reflns_limit_k_min -12
_diffrn_reflns_limit_l_max 13
_diffrn_reflns_limit_l_min -13
_diffrn_reflns_number 26314
_diffrn_reflns_theta_full 25.242
_diffrn_reflns_theta_max 25.736
_diffrn_reflns_theta_min 3.221
_exptl_absorpt_coefficient_mu 1.991
_exptl_absorpt_correction_T_max 0.7453
_exptl_absorpt_correction_T_min 0.6077
_exptl_absorpt_correction_type multi-scan
_exptl_absorpt_process_details
;
(SADABS; Bruker, 2018)
;
_exptl_crystal_colour colourless
_exptl_crystal_density_diffrn 1.480
_exptl_crystal_description block
_exptl_crystal_F_000 356
_exptl_crystal_size_max 0.39
_exptl_crystal_size_mid 0.22
_exptl_crystal_size_min 0.15
_refine_diff_density_max 0.456
_refine_diff_density_min -0.484
_refine_ls_abs_structure_details
;
 Refined as an inversion twin
;
_refine_ls_abs_structure_Flack 0.29(5)
_refine_ls_extinction_coef 0.056(3)
_refine_ls_extinction_expression Fc^*^=kFc[1+0.001xFc^2^\l^3^/sin(2\q)]^-1/4^
_refine_ls_extinction_method
;
SHELXL2018 (Sheldrick, 2015b)
;
_refine_ls_goodness_of_fit_ref 1.133
_refine_ls_hydrogen_treatment constr
_refine_ls_matrix_type full
_refine_ls_number_parameters 174
_refine_ls_number_reflns 3038
_refine_ls_number_restraints 5
_refine_ls_restrained_S_all 1.134
_refine_ls_R_factor_all 0.0287
_refine_ls_R_factor_gt 0.0268
_refine_ls_shift/su_max 0.001
_refine_ls_shift/su_mean 0.000
_refine_ls_structure_factor_coef Fsqd
_refine_ls_weighting_details 'w=1/[\s^2^(Fo^2^)+(0.0345P)^2^+0.6140P] where P=(Fo^2^+2Fc^2^)/3'
_refine_ls_weighting_scheme calc
_refine_ls_wR_factor_gt 0.0696
_refine_ls_wR_factor_ref 0.0707
_reflns_number_gt 2868
_reflns_number_total 3038
_reflns_threshold_expression 'I > 2\s(I)'
_cod_data_source_file zq2255sup1.cif
_cod_data_source_block DMALT
_cod_original_formula_sum 'C7.50 H10.50 I0.50 N'
_cod_database_code 2243509
_shelx_space_group_comment
;
The symmetry employed for this shelxl refinement is uniquely defined
by the following loop, which should always be used as a source of
symmetry information in preference to the above space-group names.
They are only intended as comments.
;
_shelx_estimated_absorpt_t_min 0.511
_shelx_estimated_absorpt_t_max 0.754

loop_
_space_group_symop_operation_xyz
'x, y, z'
'-x, y+1/2, -z'

loop_
_atom_site_type_symbol
_atom_site_label
_atom_site_fract_x
_atom_site_fract_y
_atom_site_fract_z
_atom_site_U_iso_or_equiv
_atom_site_adp_type
_atom_site_calc_flag
_atom_site_occupancy
_atom_site_disorder_assembly
_atom_site_disorder_group
I I1 0.30017(4) 0.61487(8) 0.86560(3) 0.05386(18) Uani d 1 . .
N N1 0.3947(9) 0.5802(8) 0.5378(5) 0.080(3) Uani d 1 . .
H H1 0.366598 0.619421 0.603678 0.096 Uiso calc 1 . .
N N2 0.8350(6) 0.6202(10) 0.1131(4) 0.0491(11) Uani d 1 . .
C C1 0.5456(9) 0.6076(16) 0.4777(6) 0.077(2) Uani d 1 . .
H H1A 0.633090 0.672620 0.499495 0.093 Uiso calc 1 . .
C C2 0.2924(9) 0.4792(7) 0.4766(5) 0.0498(14) Uani d 1 . .
C C3 0.1281(10) 0.4191(8) 0.5025(7) 0.0669(19) Uani d 1 . .
H H3 0.068939 0.443978 0.570894 0.080 Uiso calc 1 . .
C C4 0.0577(10) 0.3229(9) 0.4240(9) 0.076(2) Uani d 1 . .
H H4 -0.051395 0.281303 0.439444 0.091 Uiso calc 1 . .
C C5 0.1458(11) 0.2850(8) 0.3203(8) 0.074(2) Uani d 1 . .
H H5 0.094346 0.219554 0.267657 0.089 Uiso calc 1 . .
C C6 0.3082(10) 0.3444(7) 0.2962(6) 0.0589(16) Uani d 1 . .
H H6 0.366647 0.318328 0.227823 0.071 Uiso calc 1 . .
C C7 0.3847(8) 0.4426(6) 0.3731(5) 0.0445(12) Uani d 1 . .
C C8 0.5458(9) 0.5203(7) 0.3770(6) 0.0576(16) Uani d 1 . .
C C9 0.6952(11) 0.5117(9) 0.2917(8) 0.074(2) Uani d 1 . .
H H9A 0.812499 0.516278 0.339083 0.089 Uiso calc 1 . .
H H9B 0.687847 0.425695 0.250073 0.089 Uiso calc 1 . .
C C10 0.6846(8) 0.6175(13) 0.2017(5) 0.0589(15) Uani d 1 . .
H H10A 0.685969 0.702654 0.244613 0.071 Uiso calc 1 . .
H H10B 0.567847 0.610421 0.153994 0.071 Uiso calc 1 . .
C C13 1.0232(7) 0.6147(14) 0.1727(5) 0.0670(14) Uani d 1 . .
H H13A 1.106539 0.583631 0.114432 0.080 Uiso calc 0.30(4) A 1
H H13B 1.028342 0.552140 0.240738 0.080 Uiso calc 0.30(4) A 1
H H13C 1.108633 0.616136 0.109644 0.080 Uiso calc 0.70(4) A 2
H H13D 1.039323 0.530235 0.216237 0.080 Uiso calc 0.70(4) A 2
C C12 0.8059(14) 0.7411(10) 0.0302(8) 0.055(2) Uani d 1 . .
H H12A 0.822133 0.821611 0.078022 0.083 Uiso calc 1 . .
H H12B 0.684335 0.739046 -0.009237 0.083 Uiso calc 1 . .
H H12C 0.892702 0.739452 -0.030715 0.083 Uiso calc 1 . .
C C14 1.080(7) 0.755(3) 0.219(4) 0.084(5) Uani d 0.30(4) A 1
H H14 0.995335 0.818264 0.189308 0.101 Uiso calc 0.30(4) A 1
C C15 1.216(7) 0.813(8) 0.290(4) 0.090(5) Uani d 0.30(4) A 1
H H15A 1.311433 0.761751 0.326014 0.108 Uiso calc 0.30(4) A 1
H H15B 1.215032 0.905645 0.302622 0.108 Uiso calc 0.30(4) A 1
C C14A 1.070(2) 0.7277(18) 0.2611(18) 0.084(5) Uani d 0.70(4) A 2
H H14A 1.001641 0.742461 0.327829 0.101 Uiso calc 0.70(4) A 2
C C15A 1.211(3) 0.806(3) 0.241(2) 0.090(5) Uani d 0.70(4) A 2
H H15C 1.277982 0.789671 0.173504 0.108 Uiso calc 0.70(4) A 2
H H15D 1.243546 0.876433 0.293577 0.108 Uiso calc 0.70(4) A 2
C C11 0.811(2) 0.5005(13) 0.0358(14) 0.094(5) Uani d 1 . .
H H11A 0.689549 0.499355 -0.003742 0.140 Uiso calc 1 . .
H H11B 0.830123 0.421667 0.085540 0.140 Uiso calc 1 . .
H H11C 0.897905 0.502045 -0.025164 0.140 Uiso calc 1 . .

loop_
_atom_site_aniso_label
_atom_site_aniso_U_11
_atom_site_aniso_U_22
_atom_site_aniso_U_33
_atom_site_aniso_U_12
_atom_site_aniso_U_13
_atom_site_aniso_U_23
I1 0.0558(2) 0.0573(2) 0.0503(2) -0.0009(3) 0.01514(13) 0.0030(3)
N1 0.074(4) 0.120(8) 0.048(3) -0.014(4) 0.020(3) -0.026(3)
N2 0.053(2) 0.046(2) 0.050(2) 0.020(4) 0.0160(17) 0.011(4)
C1 0.064(4) 0.100(6) 0.068(4) -0.029(7) 0.012(3) -0.033(7)
C2 0.053(3) 0.057(4) 0.042(3) 0.000(3) 0.014(3) 0.003(3)
C3 0.058(4) 0.074(5) 0.072(5) 0.005(4) 0.023(3) 0.018(4)
C4 0.045(4) 0.078(5) 0.101(6) -0.009(3) -0.004(4) 0.031(5)
C5 0.071(5) 0.065(4) 0.080(5) -0.015(4) -0.027(4) 0.014(4)
C6 0.071(4) 0.056(4) 0.048(4) 0.008(3) -0.007(3) 0.000(3)
C7 0.047(3) 0.050(3) 0.036(3) 0.002(2) 0.002(2) 0.000(2)
C8 0.052(4) 0.067(4) 0.056(4) -0.002(3) 0.018(3) 0.000(3)
C9 0.065(4) 0.077(5) 0.086(5) 0.012(4) 0.034(4) 0.017(4)
C10 0.055(3) 0.065(3) 0.059(3) 0.029(6) 0.019(2) 0.004(6)
C13 0.053(3) 0.089(4) 0.062(3) 0.008(8) 0.019(2) 0.010(8)
C12 0.066(6) 0.057(5) 0.042(4) 0.000(4) -0.001(4) 0.017(4)
C14 0.072(6) 0.144(11) 0.040(9) -0.009(7) 0.025(7) -0.014(9)
C15 0.072(6) 0.115(9) 0.081(14) 0.009(6) 0.001(11) 0.006(14)
C14A 0.072(6) 0.144(11) 0.040(9) -0.009(7) 0.025(7) -0.014(9)
C15A 0.072(6) 0.115(9) 0.081(14) 0.009(6) 0.001(11) 0.006(14)
C11 0.110(10) 0.058(6) 0.121(11) -0.015(6) 0.062(8) -0.027(6)

loop_
_atom_type_symbol
_atom_type_description
_atom_type_scat_dispersion_real
_atom_type_scat_dispersion_imag
_atom_type_scat_source
C C 0.0033 0.0016 'International Tables Vol C Tables 4.2.6.8 and 6.1.1.4'
H H 0.0000 0.0000 'International Tables Vol C Tables 4.2.6.8 and 6.1.1.4'
I I -0.4742 1.8119 'International Tables Vol C Tables 4.2.6.8 and 6.1.1.4'
N N 0.0061 0.0033 'International Tables Vol C Tables 4.2.6.8 and 6.1.1.4'

loop_
_geom_angle_atom_site_label_1
_geom_angle_atom_site_label_2
_geom_angle_atom_site_label_3
_geom_angle_site_symmetry_1
_geom_angle_site_symmetry_3
_geom_angle
_geom_angle_publ_flag
C1 N1 H1 . . 125.1 ?
C1 N1 C2 . . 109.9(6) ?
C2 N1 H1 . . 125.1 ?
C13 N2 C10 . . 114.6(4) ?
C13 N2 C12 . . 112.0(8) ?
C12 N2 C10 . . 108.7(7) ?
C11 N2 C10 . . 107.1(9) ?
C11 N2 C13 . . 106.7(9) ?
C11 N2 C12 . . 107.3(6) ?
N1 C1 H1A . . 126.0 ?
N1 C1 C8 . . 107.9(8) ?
C8 C1 H1A . . 126.0 ?
N1 C2 C3 . . 130.7(6) ?
N1 C2 C7 . . 107.2(5) ?
C3 C2 C7 . . 122.1(6) ?
C2 C3 H3 . . 121.2 ?
C4 C3 C2 . . 117.6(7) ?
C4 C3 H3 . . 121.2 ?
C3 C4 H4 . . 119.2 ?
C3 C4 C5 . . 121.6(7) ?
C5 C4 H4 . . 119.2 ?
C4 C5 H5 . . 119.9 ?
C6 C5 C4 . . 120.2(7) ?
C6 C5 H5 . . 119.9 ?
C5 C6 H6 . . 119.8 ?
C5 C6 C7 . . 120.3(7) ?
C7 C6 H6 . . 119.8 ?
C6 C7 C2 . . 118.2(6) ?
C6 C7 C8 . . 134.9(6) ?
C8 C7 C2 . . 106.9(5) ?
C1 C8 C7 . . 108.0(6) ?
C1 C8 C9 . . 124.9(7) ?
C7 C8 C9 . . 127.1(7) ?
C8 C9 H9A . . 109.1 ?
C8 C9 H9B . . 109.1 ?
H9A C9 H9B . . 107.8 ?
C10 C9 C8 . . 112.5(6) ?
C10 C9 H9A . . 109.1 ?
C10 C9 H9B . . 109.1 ?
N2 C10 H10A . . 108.2 ?
N2 C10 H10B . . 108.2 ?
C9 C10 N2 . . 116.4(6) ?
C9 C10 H10A . . 108.2 ?
C9 C10 H10B . . 108.2 ?
H10A C10 H10B . . 107.3 ?
N2 C13 H13A . . 109.8 ?
N2 C13 H13B . . 109.8 ?
N2 C13 H13C . . 108.7 ?
N2 C13 H13D . . 108.7 ?
N2 C13 C14 . . 109(2) ?
N2 C13 C14A . . 114.2(11) ?
H13A C13 H13B . . 108.2 ?
H13C C13 H13D . . 107.6 ?
C14 C13 H13A . . 109.8 ?
C14 C13 H13B . . 109.8 ?
C14A C13 H13C . . 108.7 ?
C14A C13 H13D . . 108.7 ?
N2 C12 H12A . . 109.5 ?
N2 C12 H12B . . 109.5 ?
N2 C12 H12C . . 109.5 ?
H12A C12 H12B . . 109.5 ?
H12A C12 H12C . . 109.5 ?
H12B C12 H12C . . 109.5 ?
C13 C14 H14 . . 110.4 ?
C15 C14 C13 . . 139(5) ?
C15 C14 H14 . . 110.4 ?
C14 C15 H15A . . 120.0 ?
C14 C15 H15B . . 120.0 ?
H15A C15 H15B . . 120.0 ?
C13 C14A H14A . . 121.1 ?
C15A C14A C13 . . 118(2) ?
C15A C14A H14A . . 121.1 ?
C14A C15A H15C . . 120.0 ?
C14A C15A H15D . . 120.0 ?
H15C C15A H15D . . 120.0 ?
N2 C11 H11A . . 109.5 ?
N2 C11 H11B . . 109.5 ?
N2 C11 H11C . . 109.5 ?
H11A C11 H11B . . 109.5 ?
H11A C11 H11C . . 109.5 ?
H11B C11 H11C . . 109.5 ?

loop_
_geom_bond_atom_site_label_1
_geom_bond_atom_site_label_2
_geom_bond_site_symmetry_2
_geom_bond_distance
_geom_bond_publ_flag
N1 H1 . 0.8600 ?
N1 C1 . 1.363(9) ?
N1 C2 . 1.396(10) ?
N2 C10 . 1.529(6) ?
N2 C13 . 1.482(7) ?
N2 C12 . 1.513(13) ?
N2 C11 . 1.465(16) ?
C1 H1A . 0.9300 ?
C1 C8 . 1.405(11) ?
C2 C3 . 1.397(10) ?
C2 C7 . 1.415(8) ?
C3 H3 . 0.9300 ?
C3 C4 . 1.361(13) ?
C4 H4 . 0.9300 ?
C4 C5 . 1.404(13) ?
C5 H5 . 0.9300 ?
C5 C6 . 1.377(11) ?
C6 H6 . 0.9300 ?
C6 C7 . 1.380(9) ?
C7 C8 . 1.412(9) ?
C8 C9 . 1.501(9) ?
C9 H9A . 0.9700 ?
C9 H9B . 0.9700 ?
C9 C10 . 1.441(12) ?
C10 H10A . 0.9700 ?
C10 H10B . 0.9700 ?
C13 H13A . 0.9700 ?
C13 H13B . 0.9700 ?
C13 H13C . 0.9700 ?
C13 H13D . 0.9700 ?
C13 C14 . 1.530(14) ?
C13 C14A . 1.506(12) ?
C12 H12A . 0.9600 ?
C12 H12B . 0.9600 ?
C12 H12C . 0.9600 ?
C14 H14 . 0.9300 ?
C14 C15 . 1.349(14) ?
C15 H15A . 0.9300 ?
C15 H15B . 0.9300 ?
C14A H14A . 0.9300 ?
C14A C15A . 1.334(12) ?
C15A H15C . 0.9300 ?
C15A H15D . 0.9300 ?
C11 H11A . 0.9600 ?
C11 H11B . 0.9600 ?
C11 H11C . 0.9600 ?

loop_
_geom_hbond_atom_site_label_D
_geom_hbond_atom_site_label_H
_geom_hbond_atom_site_label_A
_geom_hbond_site_symmetry_A
_geom_hbond_distance_DH
_geom_hbond_distance_HA
_geom_hbond_distance_DA
_geom_hbond_angle_DHA
_geom_hbond_publ_flag
N1 H1 I1 . 0.86 2.95 3.727(6) 151.5 yes

loop_
_geom_torsion_atom_site_label_1
_geom_torsion_atom_site_label_2
_geom_torsion_atom_site_label_3
_geom_torsion_atom_site_label_4
_geom_torsion_site_symmetry_1
_geom_torsion_site_symmetry_2
_geom_torsion_site_symmetry_3
_geom_torsion_site_symmetry_4
_geom_torsion
_geom_torsion_publ_flag
N1 C1 C8 C7 . . . . 3.0(12) ?
N1 C1 C8 C9 . . . . -175.9(8) ?
N1 C2 C3 C4 . . . . 178.9(7) ?
N1 C2 C7 C6 . . . . -179.2(6) ?
N1 C2 C7 C8 . . . . 2.1(7) ?
N2 C13 C14 C15 . . . . 170(6) ?
N2 C13 C14A C15A . . . . -121.9(19) ?
C1 N1 C2 C3 . . . . -179.4(9) ?
C1 N1 C2 C7 . . . . -0.2(10) ?
C1 C8 C9 C10 . . . . -79.5(12) ?
C2 N1 C1 C8 . . . . -1.8(12) ?
C2 C3 C4 C5 . . . . -0.2(11) ?
C2 C7 C8 C1 . . . . -3.1(9) ?
C2 C7 C8 C9 . . . . 175.8(7) ?
C3 C2 C7 C6 . . . . 0.0(9) ?
C3 C2 C7 C8 . . . . -178.7(7) ?
C3 C4 C5 C6 . . . . 0.6(12) ?
C4 C5 C6 C7 . . . . -0.6(11) ?
C5 C6 C7 C2 . . . . 0.4(9) ?
C5 C6 C7 C8 . . . . 178.6(7) ?
C6 C7 C8 C1 . . . . 178.5(9) ?
C6 C7 C8 C9 . . . . -2.6(13) ?
C7 C2 C3 C4 . . . . -0.1(11) ?
C7 C8 C9 C10 . . . . 101.8(10) ?
C8 C9 C10 N2 . . . . 178.0(7) ?
C10 N2 C13 C14 . . . . -80.6(19) ?
C10 N2 C13 C14A . . . . -58.9(14) ?
C13 N2 C10 C9 . . . . -51.2(12) ?
C12 N2 C10 C9 . . . . -177.3(8) ?
C12 N2 C13 C14 . . . . 43.9(18) ?
C12 N2 C13 C14A . . . . 65.5(12) ?
C11 N2 C10 C9 . . . . 67.0(11) ?
C11 N2 C13 C14 . . . . 161.1(18) ?
C11 N2 C13 C14A . . . . -177.3(12) ?

loop_
_twin_individual_id
_twin_individual_mass_fraction_refined
1 0.71(5)
2 0.29(5)

_cod_database_fobs_code 2243509
